data_4304508
loop_
_publ_author_name
'Stuart A. Willison'
'Jeanette A. Krause'
'William B. Connick'

_publ_contact_author_address
;     Department of Chemistry
      University of Cincinnati
      Cincinnati, OH 45221-0172 USA
;
_publ_contact_author_email Jeanette.Krause@uc.edu
_publ_contact_author_fax '513 556 9239'
_publ_contact_author_name 'Dr. Jeanette A. Krause'
_publ_contact_author_phone '513 556 9226'
_publ_section_title
;
Platinum(II) Molecular Triangle with a Deep Intramolecular Cavity
;
_journal_name_full 'Inorganic Chemistry'
_journal_page_first 1258
_journal_page_last 1260
_journal_paper_doi 10.1021/ic7020066
_journal_volume 47
_journal_year 2008
_chemical_formula_moiety 'C12 H9 Cl N4 Pt'
_chemical_formula_sum 'C12 H9 Cl N4 Pt'
_chemical_formula_weight 439.77
_chemical_name_systematic
; 
 ? 
;
_space_group_IT_number 15
_symmetry_cell_setting monoclinic
_symmetry_space_group_name_Hall '-C 2yc'
_symmetry_space_group_name_H-M 'C 1 2/c 1'
_atom_sites_solution_hydrogens geom
_atom_sites_solution_primary direct
_atom_sites_solution_secondary difmap
_audit_creation_method SHELXL-97
_cell_angle_alpha 90.00
_cell_angle_beta 99.944(2)
_cell_angle_gamma 90.00
_cell_formula_units_Z 4
_cell_length_a 10.4065(7)
_cell_length_b 14.7195(9)
_cell_length_c 7.8539(5)
_cell_measurement_reflns_used 7174
_cell_measurement_temperature 173(2)
_cell_measurement_theta_max 33.69
_cell_measurement_theta_min 2.64
_cell_volume 1184.98(13)
_computing_cell_refinement 'Bruker SAINT v6.45A (Bruker, 2003)'
_computing_data_collection 'Bruker APEX2 v2.0-2 (Bruker, 2005)'
_computing_data_reduction 'Bruker SAINT v6.45A'
_computing_molecular_graphics 'SHELXTL v6.14, DIAMOND v3.1e (Brandenburg, 2007)'
_computing_publication_material 'Bruker SHELXTL v6.14'
_computing_structure_refinement 'Bruker SHELXTL v6.14'
_computing_structure_solution 'SHELXTL v6.14 (Sheldrick, 2003)'
_diffrn_ambient_temperature 173(2)
_diffrn_detector_area_resol_mean 0.75
_diffrn_measured_fraction_theta_full 0.995
_diffrn_measured_fraction_theta_max 0.995
_diffrn_measurement_device_type 'Bruker Platinum 200'
_diffrn_measurement_method '\w-2\q scans'
_diffrn_radiation_monochromator 'Si-<111> channel cut crystal'
_diffrn_radiation_source synchrotron
_diffrn_radiation_type synchrotron
_diffrn_radiation_wavelength 0.77500
_diffrn_reflns_av_R_equivalents 0.0567
_diffrn_reflns_av_sigmaI/netI 0.0367
_diffrn_reflns_limit_h_max 13
_diffrn_reflns_limit_h_min -13
_diffrn_reflns_limit_k_max 19
_diffrn_reflns_limit_k_min -19
_diffrn_reflns_limit_l_max 10
_diffrn_reflns_limit_l_min -10
_diffrn_reflns_number 7272
_diffrn_reflns_theta_full 31.09
_diffrn_reflns_theta_max 31.09
_diffrn_reflns_theta_min 2.64
_exptl_absorpt_coefficient_mu 14.944
_exptl_absorpt_correction_T_max 0.7543
_exptl_absorpt_correction_T_min 0.2127
_exptl_absorpt_correction_type multi-scan
_exptl_absorpt_process_details 'SADABS v2.10 (Sheldrick)'
_exptl_crystal_colour 'pale yellow'
_exptl_crystal_density_diffrn 2.465
_exptl_crystal_density_meas ?
_exptl_crystal_description plate
_exptl_crystal_F_000 816
_exptl_crystal_size_max 0.15
_exptl_crystal_size_mid 0.07
_exptl_crystal_size_min 0.02
_refine_diff_density_max 1.155
_refine_diff_density_min -1.114
_refine_diff_density_rms 0.146
_refine_ls_extinction_method none
_refine_ls_goodness_of_fit_ref 1.024
_refine_ls_hydrogen_treatment constr
_refine_ls_matrix_type full
_refine_ls_number_parameters 84
_refine_ls_number_reflns 1466
_refine_ls_number_restraints 0
_refine_ls_restrained_S_all 1.024
_refine_ls_R_factor_all 0.0209
_refine_ls_R_factor_gt 0.0208
_refine_ls_shift/su_max 0.003
_refine_ls_shift/su_mean 0.000
_refine_ls_structure_factor_coef Fsqd
_refine_ls_weighting_details 'calc w=1/[\s^2^(Fo^2^)+(0.0324P)^2^+0.3625P] where P=(Fo^2^+2Fc^2^)/3'
_refine_ls_weighting_scheme calc
_refine_ls_wR_factor_gt 0.0528
_refine_ls_wR_factor_ref 0.0528
_reflns_number_gt 1454
_reflns_number_total 1466
_reflns_threshold_expression >2\s(I)
_cod_data_source_file ic7020066-file003_2.cif
_cod_data_source_block 1
_cod_depositor_comments
;
The following automatic conversions were performed:
'_symmetry_cell_setting' value 'Monoclinic' changed to 'monoclinic'
according to '/home/saulius/struct/CIF-dictionaries/cif_core.dic'
dictionary named 'cif_core.dic' version 2.4.1 from 2010-06-29.

Automatic conversion script
Id: cif_fix_enum 1527 2010-12-29 10:47:43Z saulius 
;
_cod_original_cell_volume 1184.97(13)
_cod_database_code 4304508

loop_
_symmetry_equiv_pos_as_xyz
'x, y, z'
'-x, y, -z+1/2'
'x+1/2, y+1/2, z'
'-x+1/2, y+1/2, -z+1/2'
'-x, -y, -z'
'x, -y, z-1/2'
'-x+1/2, -y+1/2, -z'
'x+1/2, -y+1/2, z-1/2'

loop_
_atom_site_label
_atom_site_type_symbol
_atom_site_fract_x
_atom_site_fract_y
_atom_site_fract_z
_atom_site_U_iso_or_equiv
_atom_site_adp_type
_atom_site_occupancy
_atom_site_symmetry_multiplicity
_atom_site_calc_flag
_atom_site_refinement_flags
_atom_site_disorder_assembly
_atom_site_disorder_group
Pt Pt 0.5000 0.609016(7) 0.7500 0.02175(8) Uani 1 2 d S . .
Cl Cl 0.5000 0.77316(7) 0.7500 0.0367(3) Uani 1 2 d S . .
N1 N 0.3328(3) 0.58387(17) 0.8397(3) 0.0247(5) Uani 1 1 d . . .
N2 N 0.3059(2) 0.49267(15) 0.8518(3) 0.0244(5) Uani 1 1 d . . .
C1 C 0.2361(3) 0.6284(2) 0.8916(4) 0.0307(6) Uani 1 1 d . . .
H1 H 0.2290 0.6927 0.8965 0.037 Uiso 1 1 calc R . .
C2 C 0.1457(3) 0.5666(2) 0.9383(4) 0.0367(7) Uani 1 1 d . . .
H2 H 0.0675 0.5808 0.9797 0.044 Uiso 1 1 calc R . .
C3 C 0.1929(3) 0.4814(2) 0.9121(4) 0.0316(6) Uani 1 1 d . . .
H3 H 0.1535 0.4252 0.9326 0.038 Uiso 1 1 calc R . .
C4 C 0.5000 0.4783(3) 0.7500 0.0226(8) Uani 1 2 d S . .
C5 C 0.3986(3) 0.4322(2) 0.8036(4) 0.0240(6) Uani 1 1 d . . .
C6 C 0.3972(4) 0.3380(2) 0.8063(5) 0.0282(6) Uani 1 1 d . . .
H6 H 0.3289 0.3055 0.8451 0.034 Uiso 1 1 calc R . .
C7 C 0.5000 0.2929(3) 0.7500 0.0313(10) Uani 1 2 d S . .
H7 H 0.5000 0.2283 0.7500 0.038 Uiso 1 2 calc SR . .

loop_
_atom_site_aniso_label
_atom_site_aniso_U_11
_atom_site_aniso_U_22
_atom_site_aniso_U_33
_atom_site_aniso_U_23
_atom_site_aniso_U_13
_atom_site_aniso_U_12
Pt 0.02427(12) 0.01582(10) 0.02455(11) 0.000 0.00246(7) 0.000
Cl 0.0463(7) 0.0165(4) 0.0485(6) 0.000 0.0116(5) 0.000
N1 0.0284(14) 0.0187(11) 0.0272(12) -0.0001(9) 0.0052(10) -0.0007(10)
N2 0.0255(12) 0.0214(10) 0.0265(11) -0.0005(8) 0.0047(9) 0.0000(9)
C1 0.0283(17) 0.0288(12) 0.0355(16) -0.0043(13) 0.0067(13) 0.0062(13)
C2 0.0285(17) 0.0381(17) 0.0449(18) -0.0031(13) 0.0100(14) 0.0028(13)
C3 0.0238(15) 0.0346(15) 0.0368(15) 0.0002(12) 0.0063(12) -0.0024(11)
C4 0.021(2) 0.0201(19) 0.0257(19) 0.000 0.0015(16) 0.000
C5 0.0257(16) 0.0198(13) 0.0260(14) -0.0005(10) 0.0035(11) 0.0010(11)
C6 0.0268(16) 0.0225(15) 0.0347(16) 0.0017(11) 0.0041(12) -0.0033(12)
C7 0.031(3) 0.0178(18) 0.044(3) 0.000 0.002(2) 0.000

loop_
_atom_type_symbol
_atom_type_description
_atom_type_scat_dispersion_real
_atom_type_scat_dispersion_imag
_atom_type_scat_source
C C -0.0020 0.0020 'International Tables Vol C Tables 4.2.6.8 and 6.1.1.4'
H H 0.0000 0.0000 'International Tables Vol C Tables 4.2.6.8 and 6.1.1.4'
N N -0.0031 0.0040 'International Tables Vol C Tables 4.2.6.8 and 6.1.1.4'
Cl Cl 0.1408 0.1896 'International Tables Vol C Tables 4.2.6.8 and 6.1.1.4'
Pt Pt -2.9689 9.6580 'International Tables Vol C Tables 4.2.6.8 and 6.1.1.4'

loop_
_geom_angle_atom_site_label_1
_geom_angle_atom_site_label_2
_geom_angle_atom_site_label_3
_geom_angle
_geom_angle_site_symmetry_1
_geom_angle_site_symmetry_3
_geom_angle_publ_flag
C4 Pt N1 79.45(7) . . ?
C4 Pt N1 79.45(7) . 2_656 ?
N1 Pt N1 158.89(14) . 2_656 ?
C4 Pt Cl 180.0 . . ?
N1 Pt Cl 100.55(7) . . ?
N1 Pt Cl 100.55(7) 2_656 . ?
C1 N1 N2 106.7(3) . . ?
C1 N1 Pt 139.7(2) . . ?
N2 N1 Pt 113.55(18) . . ?
C3 N2 N1 110.0(2) . . ?
C3 N2 C5 133.9(3) . . ?
N1 N2 C5 116.1(2) . . ?
N1 C1 C2 109.9(3) . . ?
C3 C2 C1 106.2(3) . . ?
N2 C3 C2 107.2(3) . . ?
C5 C4 C5 121.1(4) . 2_656 ?
C5 C4 Pt 119.4(2) . . ?
C5 C4 Pt 119.4(2) 2_656 . ?
C4 C5 C6 120.5(3) . . ?
C4 C5 N2 111.5(3) . . ?
C6 C5 N2 128.1(2) . . ?
C5 C6 C7 117.4(3) . . ?
C6 C7 C6 123.1(4) 2_656 . ?

loop_
_geom_bond_atom_site_label_1
_geom_bond_atom_site_label_2
_geom_bond_distance
_geom_bond_site_symmetry_2
_geom_bond_publ_flag
Pt C4 1.924(5) . ?
Pt N1 2.021(3) . ?
Pt N1 2.021(3) 2_656 ?
Pt Cl 2.4162(10) . ?
N1 C1 1.323(4) . ?
N1 N2 1.378(3) . ?
N2 C3 1.352(4) . ?
N2 C5 1.411(4) . ?
C1 C2 1.402(5) . ?
C2 C3 1.376(5) . ?
C4 C5 1.380(4) . ?
C4 C5 1.380(4) 2_656 ?
C5 C6 1.387(5) . ?
C6 C7 1.394(4) . ?
C7 C6 1.394(4) 2_656 ?

loop_
_geom_torsion_atom_site_label_1
_geom_torsion_atom_site_label_2
_geom_torsion_atom_site_label_3
_geom_torsion_atom_site_label_4
_geom_torsion
_geom_torsion_site_symmetry_1
_geom_torsion_site_symmetry_2
_geom_torsion_site_symmetry_3
_geom_torsion_site_symmetry_4
_geom_torsion_publ_flag
C4 Pt N1 C1 180.0(4) . . . . ?
N1 Pt N1 C1 180.0(4) 2_656 . . . ?
Cl Pt N1 C1 0.0(4) . . . . ?
C4 Pt N1 N2 -0.70(17) . . . . ?
N1 Pt N1 N2 -0.70(17) 2_656 . . . ?
Cl Pt N1 N2 179.30(17) . . . . ?
C1 N1 N2 C3 -0.3(3) . . . . ?
Pt N1 N2 C3 -179.87(19) . . . . ?
C1 N1 N2 C5 -179.4(3) . . . . ?
Pt N1 N2 C5 1.1(3) . . . . ?
N2 N1 C1 C2 0.1(4) . . . . ?
Pt N1 C1 C2 179.5(3) . . . . ?
N1 C1 C2 C3 0.1(4) . . . . ?
N1 N2 C3 C2 0.4(3) . . . . ?
C5 N2 C3 C2 179.2(3) . . . . ?
C1 C2 C3 N2 -0.3(4) . . . . ?
N1 Pt C4 C5 0.25(17) . . . . ?
N1 Pt C4 C5 -179.75(17) 2_656 . . . ?
Cl Pt C4 C5 -20(100) . . . . ?
N1 Pt C4 C5 -179.75(17) . . . 2_656 ?
N1 Pt C4 C5 0.25(17) 2_656 . . 2_656 ?
Cl Pt C4 C5 160(100) . . . 2_656 ?
C5 C4 C5 C6 0.65(17) 2_656 . . . ?
Pt C4 C5 C6 -179.35(17) . . . . ?
C5 C4 C5 N2 -179.8(3) 2_656 . . . ?
Pt C4 C5 N2 0.2(3) . . . . ?
C3 N2 C5 C4 -179.6(3) . . . . ?
N1 N2 C5 C4 -0.8(3) . . . . ?
C3 N2 C5 C6 -0.1(5) . . . . ?
N1 N2 C5 C6 178.7(2) . . . . ?
C4 C5 C6 C7 -1.3(3) . . . . ?
N2 C5 C6 C7 179.2(3) . . . . ?
C5 C6 C7 C6 0.62(16) . . . 2_656 ?
